data_2007708
loop_
_publ_author_name
'K\"onig, Burkhard'
'Pitsch, Wolfgang'
'Dix, Ina'
'Jones, Peter G.'

_publ_section_title
;
 1,2:4,5-Di-<i>O</i>-isopropylidenegalactitol
;
_journal_issue 10
_journal_name_full 'Acta Crystallographica Section C'
_journal_page_first 1471
_journal_page_last 1473
_journal_paper_doi 10.1107/S0108270198009275
_journal_volume 54
_journal_year 1998
_chemical_formula_sum 'C12 H22 O6'
_chemical_formula_weight 262.30
_chemical_name_systematic
;
 1,2;4,5-Di-O-isopropylidene-galactitol
;
_space_group_IT_number 14
_symmetry_cell_setting monoclinic
_symmetry_space_group_name_Hall '-P 2ybc'
_symmetry_space_group_name_H-M 'P 1 21/c 1'
_audit_creation_method SHELXL-97
_cell_angle_alpha 90.00
_cell_angle_beta 94.23(2)
_cell_angle_gamma 90.00
_cell_formula_units_Z 4
_cell_length_a 12.414(3)
_cell_length_b 11.891(3)
_cell_length_c 9.062(2)
_cell_measurement_reflns_used 50
_cell_measurement_temperature 143(2)
_cell_measurement_theta_max 11.5
_cell_measurement_theta_min 10.0
_cell_volume 1334.0(6)
_computing_cell_refinement DIF4
_computing_data_collection 'DIF4 (Stoe & Cie, 1992a)'
_computing_data_reduction 'REDU4 (Stoe & Cie, 1992b)'
_computing_molecular_graphics 'XP (Siemens, 1994)'
_computing_publication_material SHELXL97
_computing_structure_refinement 'SHELXL97 (Sheldrick, 1997)'
_computing_structure_solution 'SHELXS86 (Sheldrick, 1990)'
_diffrn_ambient_temperature 143(2)
_diffrn_measured_fraction_theta_full 0.997
_diffrn_measured_fraction_theta_max 0.997
_diffrn_measurement_device_type 'Stoe STADI-4'
_diffrn_measurement_method \w/\q
_diffrn_radiation_monochromator graphite
_diffrn_radiation_source 'fine-focus sealed tube'
_diffrn_radiation_type MoK\a
_diffrn_radiation_wavelength 0.71073
_diffrn_reflns_av_R_equivalents 0.033
_diffrn_reflns_av_sigmaI/netI 0.0752
_diffrn_reflns_limit_h_max 14
_diffrn_reflns_limit_h_min 0
_diffrn_reflns_limit_k_max 14
_diffrn_reflns_limit_k_min -3
_diffrn_reflns_limit_l_max 10
_diffrn_reflns_limit_l_min -10
_diffrn_reflns_number 3013
_diffrn_reflns_theta_full 25.00
_diffrn_reflns_theta_max 25.02
_diffrn_reflns_theta_min 3.19
_diffrn_standards_decay_% 0
_diffrn_standards_interval_time 60
_diffrn_standards_number 3
_exptl_absorpt_coefficient_mu 0.104
_exptl_absorpt_correction_type none
_exptl_crystal_colour colourless
_exptl_crystal_density_diffrn 1.306
_exptl_crystal_density_method 'not measured'
_exptl_crystal_description prism
_exptl_crystal_F_000 568
_exptl_crystal_size_max 0.36
_exptl_crystal_size_mid 0.22
_exptl_crystal_size_min 0.18
_refine_diff_density_max 0.21
_refine_diff_density_min -0.25
_refine_ls_extinction_method none
_refine_ls_goodness_of_fit_ref 1.063
_refine_ls_hydrogen_treatment 'H atoms: see below'
_refine_ls_matrix_type full
_refine_ls_number_parameters 175
_refine_ls_number_reflns 2351
_refine_ls_number_restraints 163
_refine_ls_restrained_S_all 1.027
_refine_ls_R_factor_all 0.106
_refine_ls_R_factor_gt 0.058
_refine_ls_shift/su_max <0.001
_refine_ls_shift/su_mean 0.000
_refine_ls_structure_factor_coef Fsqd
_refine_ls_weighting_details 'calc w = 1/[\s^2^(Fo^2^)+(0.0341P)^2^+0.2969P] where P = (Fo^2^+2Fc^2^)/3'
_refine_ls_weighting_scheme calc
_refine_ls_wR_factor_ref 0.118
_reflns_number_gt 1499
_reflns_number_total 2351
_reflns_threshold_expression I>2\s(I)
_cod_data_source_file bm1272.cif
_cod_data_source_block baldur
_cod_original_cell_volume 1334.1(6)
_cod_original_sg_symbol_H-M 'P 21/c'
_cod_database_code 2007708

loop_
_symmetry_equiv_pos_as_xyz
'x, y, z'
'-x, y+1/2, -z+1/2'
'-x, -y, -z'
'x, -y-1/2, z-1/2'

loop_
_atom_site_label
_atom_site_fract_x
_atom_site_fract_y
_atom_site_fract_z
_atom_site_U_iso_or_equiv
_atom_site_adp_type
_atom_site_calc_flag
_atom_site_refinement_flags
_atom_site_occupancy
_atom_site_disorder_assembly
_atom_site_disorder_group
_atom_site_type_symbol
O1 0.58184(16) 0.51338(18) 0.7141(2) 0.0297(5) Uani d U 1 . . O
H1' 0.624(3) 0.521(3) 0.792(4) 0.064(13) Uiso d . 1 . . H
O2 0.77886(15) 0.38557(17) 0.7138(2) 0.0305(5) Uani d U 1 . . O
O3 0.83652(15) 0.48690(17) 0.52235(19) 0.0308(5) Uani d U 1 . . O
O4 0.61152(17) 0.36781(18) 0.2888(2) 0.0307(5) Uani d U 1 . . O
H4' 0.564(2) 0.419(3) 0.280(3) 0.045(11) Uiso d . 1 . . H
O5 0.67538(15) 0.58939(16) 0.20788(19) 0.0271(5) Uani d U 1 . . O
O6 0.71674(17) 0.55796(17) -0.0292(2) 0.0332(5) Uani d U 1 . . O
C1 0.5883(2) 0.4006(2) 0.6623(3) 0.0286(7) Uani d U 1 . . C
H1A 0.5285 0.3870 0.5859 0.034 Uiso calc R 1 . . H
H1B 0.5789 0.3484 0.7455 0.034 Uiso calc R 1 . . H
C2 0.6940(2) 0.3756(2) 0.5980(3) 0.0245(7) Uani d U 1 . . C
H2 0.6928 0.2975 0.5570 0.029 Uiso calc R 1 . . H
C3 0.7260(2) 0.4582(2) 0.4807(3) 0.0233(7) Uani d U 1 . . C
H3 0.6803 0.5272 0.4845 0.028 Uiso calc R 1 . . H
C4 0.7164(2) 0.4111(2) 0.3240(3) 0.0239(7) Uani d U 1 . . C
H4 0.7680 0.3467 0.3214 0.029 Uiso calc R 1 . . H
C5 0.7498(2) 0.4978(2) 0.2136(3) 0.0265(7) Uani d U 1 . . C
H5 0.8240 0.5260 0.2446 0.032 Uiso calc R 1 . . H
C6 0.7457(3) 0.4597(3) 0.0539(3) 0.0365(8) Uani d U 1 . . C
H6A 0.8170 0.4310 0.0286 0.044 Uiso calc R 1 . . H
H6B 0.6911 0.3998 0.0348 0.044 Uiso calc R 1 . . H
C7 0.8739(2) 0.4218(3) 0.6483(3) 0.0299(7) Uani d U 1 . . C
C8 0.9367(2) 0.4978(3) 0.7554(3) 0.0417(9) Uani d U 1 . . C
H8A 0.9944 0.5348 0.7053 0.050 Uiso calc R 1 . . H
H8B 0.9684 0.4534 0.8387 0.050 Uiso calc R 1 . . H
H8C 0.8884 0.5549 0.7920 0.050 Uiso calc R 1 . . H
C9 0.9382(3) 0.3222(3) 0.5997(4) 0.0449(9) Uani d U 1 . . C
H9A 0.8937 0.2779 0.5271 0.054 Uiso calc R 1 . . H
H9B 0.9596 0.2752 0.6857 0.054 Uiso calc R 1 . . H
H9C 1.0028 0.3490 0.5547 0.054 Uiso calc R 1 . . H
C10 0.6857(2) 0.6448(2) 0.0704(3) 0.0269(7) Uani d U 1 . . C
C11 0.7731(3) 0.7330(3) 0.0846(4) 0.0501(10) Uani d U 1 . . C
H11A 0.7541 0.7903 0.1560 0.060 Uiso calc R 1 . . H
H11B 0.7802 0.7683 -0.0119 0.060 Uiso calc R 1 . . H
H11C 0.8418 0.6977 0.1189 0.060 Uiso calc R 1 . . H
C12 0.5779(3) 0.6906(3) 0.0160(3) 0.0457(9) Uani d U 1 . . C
H12A 0.5247 0.6296 0.0089 0.055 Uiso calc R 1 . . H
H12B 0.5829 0.7245 -0.0819 0.055 Uiso calc R 1 . . H
H12C 0.5553 0.7479 0.0851 0.055 Uiso calc R 1 . . H

loop_
_atom_site_aniso_label
_atom_site_aniso_U_11
_atom_site_aniso_U_22
_atom_site_aniso_U_33
_atom_site_aniso_U_12
_atom_site_aniso_U_13
_atom_site_aniso_U_23
O1 0.0253(11) 0.0340(13) 0.0294(11) 0.0020(10) 0.0002(9) -0.0052(10)
O2 0.0247(11) 0.0397(13) 0.0271(10) 0.0016(10) 0.0004(8) 0.0079(10)
O3 0.0253(11) 0.0385(13) 0.0277(11) -0.0044(10) -0.0032(8) 0.0083(10)
O4 0.0256(12) 0.0279(13) 0.0379(12) -0.0013(11) -0.0031(9) -0.0017(10)
O5 0.0347(12) 0.0234(11) 0.0233(10) 0.0065(10) 0.0024(9) 0.0035(9)
O6 0.0458(13) 0.0298(12) 0.0240(10) 0.0112(10) 0.0031(9) 0.0002(9)
C1 0.0277(16) 0.0271(17) 0.0313(15) -0.0024(15) 0.0044(13) -0.0033(14)
C2 0.0265(16) 0.0230(16) 0.0240(14) 0.0002(13) 0.0022(12) 0.0001(13)
C3 0.0215(15) 0.0232(16) 0.0247(14) 0.0022(13) -0.0005(12) 0.0024(13)
C4 0.0228(15) 0.0223(16) 0.0266(14) 0.0017(13) 0.0016(12) 0.0028(13)
C5 0.0223(15) 0.0301(17) 0.0272(14) 0.0047(14) 0.0018(12) 0.0040(14)
C6 0.049(2) 0.0316(18) 0.0300(16) 0.0151(16) 0.0068(15) 0.0020(14)
C7 0.0238(16) 0.0379(19) 0.0282(15) 0.0023(14) 0.0026(13) 0.0063(14)
C8 0.0275(18) 0.061(2) 0.0360(18) 0.0011(17) -0.0039(14) 0.0015(17)
C9 0.038(2) 0.046(2) 0.052(2) 0.0108(17) 0.0122(16) 0.0062(18)
C10 0.0345(17) 0.0253(16) 0.0209(14) 0.0046(14) 0.0019(13) 0.0005(13)
C11 0.066(2) 0.036(2) 0.048(2) -0.0148(19) 0.0028(18) 0.0051(17)
C12 0.053(2) 0.049(2) 0.0349(18) 0.0247(19) 0.0014(16) 0.0051(17)

loop_
_atom_type_symbol
_atom_type_description
_atom_type_scat_dispersion_real
_atom_type_scat_dispersion_imag
_atom_type_scat_source
C C 0.0033 0.0016 'International Tables Vol C Tables 4.2.6.8 and 6.1.1.4'
H H 0.0000 0.0000 'International Tables Vol C Tables 4.2.6.8 and 6.1.1.4'
O O 0.0106 0.0060 'International Tables Vol C Tables 4.2.6.8 and 6.1.1.4'

loop_
_geom_angle_atom_site_label_1
_geom_angle_atom_site_label_2
_geom_angle_atom_site_label_3
_geom_angle
C7 O2 C2 107.77(19)
C7 O3 C3 109.2(2)
C10 O5 C5 106.6(2)
C6 O6 C10 109.03(19)
O1 C1 C2 112.7(2)
O2 C2 C1 108.3(2)
O2 C2 C3 104.0(2)
C1 C2 C3 115.0(2)
O3 C3 C2 105.3(2)
O3 C3 C4 109.9(2)
C2 C3 C4 114.1(2)
O4 C4 C5 113.0(2)
O4 C4 C3 110.6(2)
C5 C4 C3 111.0(2)
O5 C5 C6 102.5(2)
O5 C5 C4 109.6(2)
C6 C5 C4 115.9(2)
O6 C6 C5 104.5(2)
O2 C7 O3 105.5(2)
O2 C7 C8 108.6(2)
O3 C7 C8 108.3(2)
O2 C7 C9 110.8(3)
O3 C7 C9 109.8(2)
C8 C7 C9 113.5(3)
O5 C10 O6 105.2(2)
O5 C10 C12 108.7(2)
O6 C10 C12 109.2(2)
O5 C10 C11 111.0(2)
O6 C10 C11 109.1(2)
C12 C10 C11 113.3(3)

loop_
_geom_bond_atom_site_label_1
_geom_bond_atom_site_label_2
_geom_bond_site_symmetry_2
_geom_bond_distance
_geom_bond_publ_flag
O1 C1 . 1.425(3) ?
O2 C7 . 1.426(3) ?
O2 C2 . 1.436(3) ?
O3 C7 . 1.428(3) ?
O3 C3 . 1.437(3) ?
O4 C4 . 1.414(3) ?
O5 C10 . 1.423(3) ?
O5 C5 . 1.427(3) ?
O6 C6 . 1.422(3) ?
O6 C10 . 1.442(3) ?
C1 C2 . 1.505(4) ?
C2 C3 . 1.521(4) ?
C3 C4 . 1.523(4) ?
C4 C5 . 1.515(4) ?
C5 C6 . 1.514(4) ?
C7 C8 . 1.502(4) ?
C7 C9 . 1.512(4) ?
C10 C12 . 1.495(4) ?
C10 C11 . 1.507(4) ?

loop_
_geom_hbond_atom_site_label_D
_geom_hbond_atom_site_label_H
_geom_hbond_atom_site_label_A
_geom_hbond_site_symmetry_A
_geom_hbond_distance_DH
_geom_hbond_distance_HA
_geom_hbond_distance_DA
_geom_hbond_angle_DHA
_geom_hbond_publ_flag
O1 H1' O6 1_556 0.86(3) 1.96(4) 2.815(3) 173(4) y
O4 H4' O1 3_666 0.85(3) 1.98(3) 2.784(3) 157(3) y

loop_
_geom_torsion_atom_site_label_1
_geom_torsion_atom_site_label_2
_geom_torsion_atom_site_label_3
_geom_torsion_atom_site_label_4
_geom_torsion
_geom_torsion_publ_flag
C7 O2 C2 C1 -149.3(2) ?
C7 O2 C2 C3 -26.5(3) y
O1 C1 C2 O2 64.0(3) ?
O1 C1 C2 C3 -51.8(3) ?
C7 O3 C3 C2 4.1(3) y
C7 O3 C3 C4 -119.2(2) ?
O2 C2 C3 O3 13.6(3) y
C1 C2 C3 O3 131.8(2) ?
O2 C2 C3 C4 134.1(2) ?
C1 C2 C3 C4 -107.6(3) ?
O3 C3 C4 O4 171.8(2) ?
C2 C3 C4 O4 53.9(3) ?
O3 C3 C4 C5 -61.9(3) ?
C2 C3 C4 C5 -179.8(2) y
C10 O5 C5 C6 -35.5(3) y
C10 O5 C5 C4 -159.1(2) ?
O4 C4 C5 O5 59.2(3) ?
C3 C4 C5 O5 -65.8(3) ?
O4 C4 C5 C6 -56.2(3) ?
C3 C4 C5 C6 178.8(2) y
C10 O6 C6 C5 -9.8(3) y
O5 C5 C6 O6 27.4(3) y
C4 C5 C6 O6 146.7(2) ?
C2 O2 C7 O3 29.5(3) y
C2 O2 C7 C8 145.4(2) ?
C2 O2 C7 C9 -89.2(3) ?
C3 O3 C7 O2 -20.4(3) y
C3 O3 C7 C8 -136.5(2) ?
C3 O3 C7 C9 99.1(3) ?
C5 O5 C10 O6 30.1(3) y
C5 O5 C10 C12 146.9(2) ?
C5 O5 C10 C11 -87.8(3) ?
C6 O6 C10 O5 -11.7(3) y
C6 O6 C10 C12 -128.3(3) ?
C6 O6 C10 C11 107.4(3) ?

loop_
_cod_related_entry_id
_cod_related_entry_database
_cod_related_entry_code
1 ChemSpider 229246
